data_4500829
loop_
_publ_author_name
'Adelani, Pius O.'
'Oliver, Allen G.'
'Albrecht-Schmitt, Thomas E.'

_publ_section_title
;
 Layered and Three-Dimensional Framework Cesium and Barium Uranyl
 Carboxyphenylphosphonates
;
_journal_issue 7
_journal_name_full 'Crystal Growth &amp; Design'
_journal_page_first 3072
_journal_paper_doi 10.1021/cg200337w
_journal_volume 11
_journal_year 2011
_chemical_formula_moiety 'C14 H8 Ba F2 O16 P2 U2'
_chemical_formula_sum 'C14 H8 Ba F2 O16 P2 U2'
_chemical_formula_weight 1145.54
_chemical_name_systematic
; 
 ? 
;
_space_group_IT_number 56
_symmetry_cell_setting orthorhombic
_symmetry_space_group_name_Hall '-P 2ab 2ac'
_symmetry_space_group_name_H-M 'P c c n'
_atom_sites_solution_hydrogens geom
_atom_sites_solution_primary direct
_atom_sites_solution_secondary difmap
_audit_creation_method SHELXL-97
_cell_angle_alpha 90.00
_cell_angle_beta 90.00
_cell_angle_gamma 90.00
_cell_formula_units_Z 4
_cell_length_a 8.2956(8)
_cell_length_b 12.9202(13)
_cell_length_c 23.109(2)
_cell_measurement_reflns_used 7639
_cell_measurement_temperature 100(2)
_cell_measurement_theta_max 23.55
_cell_measurement_theta_min 2.92
_cell_volume 2476.8(4)
_computing_cell_refinement 'Bruker SAINT'
_computing_data_collection 'Bruker APEX2'
_computing_data_reduction 'Bruker SAINT'
_computing_molecular_graphics 'Bruker SHELXTL'
_computing_publication_material 'Bruker SHELXTL'
_computing_structure_refinement 'SHELXL-97 (Sheldrick, 2008)'
_computing_structure_solution 'SHELXS-97 (Sheldrick, 2008)'
_diffrn_ambient_temperature 100(2)
_diffrn_measured_fraction_theta_full 0.999
_diffrn_measured_fraction_theta_max 0.999
_diffrn_measurement_device_type 'Bruker APEX-II CCD'
_diffrn_measurement_method '\f and \w scans'
_diffrn_radiation_monochromator graphite
_diffrn_radiation_source 'fine-focus sealed tube'
_diffrn_radiation_type MoK\a
_diffrn_radiation_wavelength 0.71073
_diffrn_reflns_av_R_equivalents 0.0957
_diffrn_reflns_av_sigmaI/netI 0.0454
_diffrn_reflns_limit_h_max 9
_diffrn_reflns_limit_h_min -9
_diffrn_reflns_limit_k_max 14
_diffrn_reflns_limit_k_min -14
_diffrn_reflns_limit_l_max 25
_diffrn_reflns_limit_l_min -25
_diffrn_reflns_number 19800
_diffrn_reflns_theta_full 23.56
_diffrn_reflns_theta_max 23.56
_diffrn_reflns_theta_min 1.76
_exptl_absorpt_coefficient_mu 14.835
_exptl_absorpt_correction_T_max 0.3048
_exptl_absorpt_correction_T_min 0.2114
_exptl_absorpt_correction_type multi-scan
_exptl_absorpt_process_details SHELXPREP
_exptl_crystal_colour yellow
_exptl_crystal_density_diffrn 3.072
_exptl_crystal_density_method 'not measured'
_exptl_crystal_description tablet
_exptl_crystal_F_000 2032
_exptl_crystal_size_max 0.081
_exptl_crystal_size_mid 0.046
_exptl_crystal_size_min 0.030
_refine_diff_density_max 1.031
_refine_diff_density_min -1.520
_refine_diff_density_rms 0.237
_refine_ls_extinction_method none
_refine_ls_goodness_of_fit_ref 1.319
_refine_ls_hydrogen_treatment constr
_refine_ls_matrix_type full
_refine_ls_number_parameters 169
_refine_ls_number_reflns 1853
_refine_ls_number_restraints 24
_refine_ls_restrained_S_all 1.317
_refine_ls_R_factor_all 0.0515
_refine_ls_R_factor_gt 0.0402
_refine_ls_shift/su_max 0.006
_refine_ls_shift/su_mean 0.000
_refine_ls_structure_factor_coef Fsqd
_refine_ls_weighting_details 'calc w=1/[\s^2^(Fo^2^)+(0.0209P)^2^+26.7447P] where P=(Fo^2^+2Fc^2^)/3'
_refine_ls_weighting_scheme calc
_refine_ls_wR_factor_gt 0.0837
_refine_ls_wR_factor_ref 0.0860
_reflns_number_gt 1523
_reflns_number_total 1853
_reflns_threshold_expression >2sigma(I)
_cod_data_source_file cg200337w_si_002.cif
_cod_data_source_block abs
_cod_original_cell_volume 2476.9(4)
_cod_database_code 4500829

loop_
_symmetry_equiv_pos_as_xyz
'x, y, z'
'-x+1/2, -y+1/2, z'
'-x, y+1/2, -z+1/2'
'x+1/2, -y, -z+1/2'
'-x, -y, -z'
'x-1/2, y-1/2, -z'
'x, -y-1/2, z-1/2'
'-x-1/2, y, z-1/2'

loop_
_atom_site_label
_atom_site_type_symbol
_atom_site_fract_x
_atom_site_fract_y
_atom_site_fract_z
_atom_site_U_iso_or_equiv
_atom_site_adp_type
_atom_site_occupancy
_atom_site_symmetry_multiplicity
_atom_site_calc_flag
_atom_site_refinement_flags
U1 U -0.37958(6) 0.55579(3) 0.26691(2) 0.01045(17) Uani 1 1 d .
Ba1 Ba -0.2500 0.2500 0.30318(5) 0.0115(3) Uani 1 2 d S
P1 P -0.5133(4) 0.3217(3) 0.18848(15) 0.0101(8) Uani 1 1 d .
F1 F -0.6402(8) 0.5503(5) 0.2274(3) 0.0134(16) Uani 1 1 d .
O5 O -0.4897(11) 0.2109(6) 0.2094(4) 0.016(2) Uani 1 1 d .
O4 O -0.4157(9) 0.3905(6) 0.2290(4) 0.010(2) Uani 1 1 d .
O3 O -0.6842(9) 0.3529(6) 0.1850(4) 0.008(2) Uani 1 1 d U
O2 O -0.4490(10) 0.5024(6) 0.3336(4) 0.013(2) Uani 1 1 d .
O1 O -0.3091(10) 0.6082(6) 0.2004(4) 0.015(2) Uani 1 1 d .
O8 O -0.5423(11) 0.2899(7) 0.3579(4) 0.019(2) Uani 1 1 d .
O7 O -0.3297(12) 0.3652(8) -0.0979(4) 0.024(2) Uani 1 1 d .
O6 O -0.1602(14) 0.4758(9) -0.0574(5) 0.041(3) Uani 1 1 d U
C5 C -0.261(2) 0.4283(11) 0.0513(6) 0.027(4) Uani 1 1 d .
H5A H -0.1763 0.4770 0.0455 0.032 Uiso 1 1 calc R
C1 C -0.4352(16) 0.3404(10) 0.1169(6) 0.015(3) Uani 1 1 d U
C3 C -0.4608(19) 0.3176(11) 0.0130(6) 0.024(4) Uani 1 1 d .
H3A H -0.5142 0.2879 -0.0193 0.028 Uiso 1 1 calc R
C2 C -0.5112(17) 0.2949(11) 0.0690(6) 0.023(4) Uani 1 1 d .
H2A H -0.5981 0.2481 0.0748 0.028 Uiso 1 1 calc R
C7 C -0.2812(17) 0.4059(11) -0.0549(7) 0.022(4) Uani 1 1 d U
C6 C -0.3063(17) 0.4051(10) 0.1069(6) 0.019(4) Uani 1 1 d .
H6A H -0.2488 0.4338 0.1386 0.023 Uiso 1 1 calc R
C4 C -0.3304(16) 0.3846(10) 0.0049(6) 0.013(3) Uani 1 1 d .

loop_
_atom_site_aniso_label
_atom_site_aniso_U_11
_atom_site_aniso_U_22
_atom_site_aniso_U_33
_atom_site_aniso_U_23
_atom_site_aniso_U_13
_atom_site_aniso_U_12
U1 0.0084(3) 0.0090(3) 0.0140(3) -0.0002(2) -0.0001(2) 0.0001(2)
Ba1 0.0093(6) 0.0094(6) 0.0156(6) 0.000 0.000 0.0007(5)
P1 0.0056(18) 0.0112(18) 0.014(2) 0.0002(15) -0.0002(16) 0.0019(15)
F1 0.014(4) 0.007(3) 0.019(4) 0.002(3) -0.001(4) -0.004(3)
O5 0.010(5) 0.011(5) 0.026(6) 0.005(4) -0.001(4) -0.004(4)
O4 0.006(5) 0.009(4) 0.015(5) 0.001(4) -0.002(4) -0.002(4)
O3 0.006(3) 0.011(3) 0.008(3) -0.001(2) 0.002(2) -0.001(2)
O2 0.011(5) 0.006(5) 0.022(5) 0.000(4) 0.001(4) 0.003(4)
O1 0.010(5) 0.012(5) 0.022(6) 0.007(4) 0.001(4) -0.002(4)
O8 0.020(6) 0.020(5) 0.018(6) 0.000(4) 0.002(5) 0.001(4)
O7 0.029(6) 0.030(6) 0.012(5) -0.003(5) 0.004(5) -0.004(5)
O6 0.042(5) 0.045(5) 0.035(5) -0.003(4) 0.003(4) -0.019(4)
C5 0.024(9) 0.030(9) 0.026(9) -0.002(8) 0.003(7) 0.004(8)
C1 0.017(4) 0.014(4) 0.015(4) 0.000(3) 0.001(3) 0.000(3)
C3 0.032(10) 0.025(9) 0.014(8) -0.005(7) -0.001(7) -0.006(7)
C2 0.012(8) 0.032(9) 0.025(9) -0.008(7) -0.001(7) -0.010(7)
C7 0.020(4) 0.022(4) 0.023(4) 0.001(3) 0.000(3) -0.001(3)
C6 0.017(8) 0.021(8) 0.018(9) -0.004(7) -0.001(6) -0.009(6)
C4 0.013(8) 0.012(7) 0.015(8) 0.000(6) 0.003(6) 0.005(6)

loop_
_atom_type_symbol
_atom_type_description
_atom_type_scat_dispersion_real
_atom_type_scat_dispersion_imag
_atom_type_scat_source
C C 0.0033 0.0016 'International Tables Vol C Tables 4.2.6.8 and 6.1.1.4'
H H 0.0000 0.0000 'International Tables Vol C Tables 4.2.6.8 and 6.1.1.4'
O O 0.0106 0.0060 'International Tables Vol C Tables 4.2.6.8 and 6.1.1.4'
F F 0.0171 0.0103 'International Tables Vol C Tables 4.2.6.8 and 6.1.1.4'
P P 0.1023 0.0942 'International Tables Vol C Tables 4.2.6.8 and 6.1.1.4'
Ba Ba -0.3244 2.2819 'International Tables Vol C Tables 4.2.6.8 and 6.1.1.4'
U U -9.6767 9.6646 'International Tables Vol C Tables 4.2.6.8 and 6.1.1.4'

loop_
_geom_angle_atom_site_label_1
_geom_angle_atom_site_label_2
_geom_angle_atom_site_label_3
_geom_angle
_geom_angle_site_symmetry_1
_geom_angle_site_symmetry_3
O1 U1 O2 179.5(4) . .
O1 U1 O3 89.5(3) . 4_565
O2 U1 O3 90.4(3) . 4_565
O1 U1 O4 93.8(3) . .
O2 U1 O4 85.9(3) . .
O3 U1 O4 138.2(3) 4_565 .
O1 U1 O5 91.6(3) . 3_455
O2 U1 O5 88.8(3) . 3_455
O3 U1 O5 76.9(3) 4_565 3_455
O4 U1 O5 144.4(3) . 3_455
O1 U1 F1 88.7(3) . .
O2 U1 F1 91.6(3) . .
O3 U1 F1 148.8(3) 4_565 .
O4 U1 F1 73.0(2) . .
O5 U1 F1 72.0(3) 3_455 .
O1 U1 F1 89.6(3) . 4_565
O2 U1 F1 89.9(3) . 4_565
O3 U1 F1 71.6(3) 4_565 4_565
O4 U1 F1 66.8(2) . 4_565
O5 U1 F1 148.5(3) 3_455 4_565
F1 U1 F1 139.53(6) . 4_565
O1 U1 Ba1 116.7(3) . .
O2 U1 Ba1 62.9(3) . .
O3 U1 Ba1 102.0(2) 4_565 .
O4 U1 Ba1 40.7(2) . .
O5 U1 Ba1 151.7(2) 3_455 .
F1 U1 Ba1 106.64(15) . .
F1 U1 Ba1 40.67(16) 4_565 .
O1 U1 Ba1 71.7(3) . 3_455
O2 U1 Ba1 108.7(3) . 3_455
O3 U1 Ba1 112.9(2) 4_565 3_455
O4 U1 Ba1 107.6(2) . 3_455
O5 U1 Ba1 41.9(2) 3_455 3_455
F1 U1 Ba1 37.84(15) . 3_455
F1 U1 Ba1 160.41(17) 4_565 3_455
Ba1 U1 Ba1 144.470(13) . 3_455
O8 Ba1 O8 125.9(4) 2_455 .
O8 Ba1 O7 61.5(3) 2_455 8_556
O8 Ba1 O7 74.7(3) . 8_556
O8 Ba1 O7 74.7(3) 2_455 7_566
O8 Ba1 O7 61.5(3) . 7_566
O7 Ba1 O7 71.0(4) 8_556 7_566
O8 Ba1 F1 103.0(2) 2_455 3_445
O8 Ba1 F1 90.1(2) . 3_445
O7 Ba1 F1 139.8(3) 8_556 3_445
O7 Ba1 F1 69.1(2) 7_566 3_445
O8 Ba1 F1 90.1(2) 2_455 4_565
O8 Ba1 F1 103.0(2) . 4_565
O7 Ba1 F1 69.1(2) 8_556 4_565
O7 Ba1 F1 139.8(3) 7_566 4_565
F1 Ba1 F1 151.1(3) 3_445 4_565
O8 Ba1 O4 74.7(3) 2_455 2_455
O8 Ba1 O4 144.2(2) . 2_455
O7 Ba1 O4 135.6(3) 8_556 2_455
O7 Ba1 O4 105.4(3) 7_566 2_455
F1 Ba1 O4 54.8(2) 3_445 2_455
F1 Ba1 O4 106.0(2) 4_565 2_455
O8 Ba1 O4 144.2(2) 2_455 .
O8 Ba1 O4 74.7(3) . .
O7 Ba1 O4 105.4(3) 8_556 .
O7 Ba1 O4 135.6(3) 7_566 .
F1 Ba1 O4 106.0(2) 3_445 .
F1 Ba1 O4 54.8(2) 4_565 .
O4 Ba1 O4 106.1(3) 2_455 .
O8 Ba1 O5 151.6(3) 2_455 .
O8 Ba1 O5 77.3(3) . .
O7 Ba1 O5 147.0(3) 8_556 .
O7 Ba1 O5 110.2(3) 7_566 .
F1 Ba1 O5 56.6(2) 3_445 .
F1 Ba1 O5 100.8(2) 4_565 .
O4 Ba1 O5 77.1(2) 2_455 .
O4 Ba1 O5 49.4(2) . .
O8 Ba1 O5 77.3(3) 2_455 2_455
O8 Ba1 O5 151.6(3) . 2_455
O7 Ba1 O5 110.2(3) 8_556 2_455
O7 Ba1 O5 147.0(3) 7_566 2_455
F1 Ba1 O5 100.8(2) 3_445 2_455
F1 Ba1 O5 56.6(2) 4_565 2_455
O4 Ba1 O5 49.4(2) 2_455 2_455
O4 Ba1 O5 77.1(2) . 2_455
O5 Ba1 O5 86.9(3) . 2_455
O8 Ba1 P1 157.2(2) 2_455 .
O8 Ba1 P1 75.9(2) . .
O7 Ba1 P1 127.8(2) 8_556 .
O7 Ba1 P1 126.9(2) 7_566 .
F1 Ba1 P1 81.58(15) 3_445 .
F1 Ba1 P1 76.94(15) 4_565 .
O4 Ba1 P1 90.79(18) 2_455 .
O4 Ba1 P1 24.48(17) . .
O5 Ba1 P1 25.03(16) . .
O5 Ba1 P1 79.85(18) 2_455 .
O8 Ba1 P1 75.9(2) 2_455 2_455
O8 Ba1 P1 157.2(2) . 2_455
O7 Ba1 P1 126.9(2) 8_556 2_455
O7 Ba1 P1 127.8(2) 7_566 2_455
F1 Ba1 P1 76.94(15) 3_445 2_455
F1 Ba1 P1 81.58(15) 4_565 2_455
O4 Ba1 P1 24.48(17) 2_455 2_455
O4 Ba1 P1 90.79(18) . 2_455
O5 Ba1 P1 79.85(18) . 2_455
O5 Ba1 P1 25.03(16) 2_455 2_455
P1 Ba1 P1 83.65(11) . 2_455
O3 P1 O4 112.6(5) . .
O3 P1 O5 113.4(5) . .
O4 P1 O5 106.6(5) . .
O3 P1 C1 105.0(6) . .
O4 P1 C1 107.2(6) . .
O5 P1 C1 111.9(6) . .
O3 P1 Ba1 134.6(4) . .
O4 P1 Ba1 50.8(3) . .
O5 P1 Ba1 55.9(3) . .
C1 P1 Ba1 120.1(4) . .
U1 F1 U1 138.8(3) . 4_465
U1 F1 Ba1 111.5(2) . 3_455
U1 F1 Ba1 105.5(2) 4_465 3_455
P1 O5 U1 144.9(5) . 3_445
P1 O5 Ba1 99.0(4) . .
U1 O5 Ba1 106.5(3) 3_445 .
P1 O4 U1 146.6(5) . .
P1 O4 Ba1 104.7(4) . .
U1 O4 Ba1 107.2(3) . .
P1 O3 U1 142.5(5) . 4_465
C7 O7 Ba1 146.3(10) . 7_565
C4 C5 C6 122.4(15) . .
C4 C5 H5A 118.8 . .
C6 C5 H5A 118.8 . .
C6 C1 C2 118.2(13) . .
C6 C1 P1 121.1(11) . .
C2 C1 P1 120.6(10) . .
C2 C3 C4 119.2(14) . .
C2 C3 H3A 120.4 . .
C4 C3 H3A 120.4 . .
C3 C2 C1 120.6(13) . .
C3 C2 H2A 119.7 . .
C1 C2 H2A 119.7 . .
O7 C7 O6 120.6(14) . .
O7 C7 C4 127.5(14) . .
O6 C7 C4 111.8(13) . .
C5 C6 C1 120.3(14) . .
C5 C6 H6A 119.9 . .
C1 C6 H6A 119.9 . .
C5 C4 C3 119.2(14) . .
C5 C4 C7 123.6(14) . .
C3 C4 C7 117.2(13) . .

loop_
_geom_bond_atom_site_label_1
_geom_bond_atom_site_label_2
_geom_bond_distance
_geom_bond_site_symmetry_2
U1 O1 1.779(9) .
U1 O2 1.784(9) .
U1 O3 2.292(8) 4_565
U1 O4 2.327(8) .
U1 O5 2.343(8) 3_455
U1 F1 2.348(7) .
U1 F1 2.417(7) 4_565
Ba1 O8 2.783(9) 2_455
Ba1 O8 2.783(9) .
Ba1 O7 2.806(9) 8_556
Ba1 O7 2.806(9) 7_566
Ba1 F1 2.826(6) 3_445
Ba1 F1 2.826(6) 4_565
Ba1 O4 2.850(8) 2_455
Ba1 O4 2.850(8) .
Ba1 O5 2.984(9) .
Ba1 O5 2.984(9) 2_455
P1 O3 1.477(9) .
P1 O4 1.524(9) .
P1 O5 1.524(9) .
P1 C1 1.794(14) .
F1 U1 2.417(7) 4_465
F1 Ba1 2.826(6) 3_455
O5 U1 2.343(8) 3_445
O3 U1 2.292(8) 4_465
O7 C7 1.194(16) .
O7 Ba1 2.806(9) 7_565
O6 C7 1.351(17) .
C5 C4 1.34(2) .
C5 C6 1.37(2) .
C5 H5A 0.9500 .
C1 C6 1.376(18) .
C1 C2 1.404(19) .
C3 C2 1.39(2) .
C3 C4 1.398(19) .
C3 H3A 0.9500 .
C2 H2A 0.9500 .
C7 C4 1.47(2) .
C6 H6A 0.9500 .
